data_7700583
loop_
_publ_author_name
'Barker, Andrew'
'Kelly, Conor T.'
'K\"uhne, Irina A'
'Hill, Stephen'
'Krzystek, J.'
'Wix, Paul'
'Esien, Kane'
'Felton, Solveig'
'M\"uller-Bunz, Helge'
'Morgan, Grace G.'

_publ_section_title
;
 Spin state solvomorphism in a series of rare S = 1 manganese(iii)
 complexes.
;
_journal_issue 41
_journal_name_full 'Dalton transactions (Cambridge, England : 2003)'
_journal_page_first 15560
_journal_page_last 15566
_journal_paper_doi 10.1039/c9dt02476j
_journal_volume 48
_journal_year 2019
_chemical_formula_moiety 'C30 H32 Mn N4 O2, N O3'
_chemical_formula_sum 'C30 H32 Mn N5 O5'
_chemical_formula_weight 597.54
_space_group_crystal_system monoclinic
_space_group_IT_number 14
_space_group_name_Hall '-P 2ybc'
_space_group_name_H-M_alt 'P 1 21/c 1'
_symmetry_space_group_name_Hall '-P 2ybc'
_symmetry_space_group_name_H-M 'P 1 21/c 1'
_atom_sites_solution_hydrogens geom
_atom_sites_solution_primary direct
_atom_sites_solution_secondary difmap
_audit_creation_method SHELXL-2014
_audit_update_record
;
2019-06-10 deposited with the CCDC.    2019-07-16 downloaded from the CCDC.
;
_cell_angle_alpha 90
_cell_angle_beta 92.2530(4)
_cell_angle_gamma 90
_cell_formula_units_Z 4
_cell_length_a 7.89419(4)
_cell_length_b 24.6143(1)
_cell_length_c 14.02753(6)
_cell_measurement_reflns_used 31817
_cell_measurement_temperature 100(2)
_cell_measurement_theta_max 76.7370
_cell_measurement_theta_min 3.6130
_cell_volume 2723.58(2)
_computing_cell_refinement 'CrysAlisPro 1.171.38.41 (Rigaku OD, 2015)'
_computing_data_collection 'CrysAlisPro 1.171.38.41 (Rigaku OD, 2015)'
_computing_data_reduction 'CrysAlisPro 1.171.38.41 (Rigaku OD, 2015)'
_computing_structure_refinement 'SHELXL-2014 (Sheldrick, 2014)'
_diffrn_ambient_temperature 100(2)
_diffrn_detector_area_resol_mean 10.3196
_diffrn_measured_fraction_theta_full 1.000
_diffrn_measured_fraction_theta_max 0.997
_diffrn_measurement_device_type 'SuperNova, Dual, Cu at zero, Atlas'
_diffrn_measurement_method '\w scans'
_diffrn_radiation_type CuK\a
_diffrn_radiation_wavelength 1.54184
_diffrn_reflns_av_R_equivalents 0.0383
_diffrn_reflns_av_unetI/netI 0.0153
_diffrn_reflns_Laue_measured_fraction_full 1.000
_diffrn_reflns_Laue_measured_fraction_max 0.997
_diffrn_reflns_limit_h_max 9
_diffrn_reflns_limit_h_min -9
_diffrn_reflns_limit_k_max 31
_diffrn_reflns_limit_k_min -31
_diffrn_reflns_limit_l_max 17
_diffrn_reflns_limit_l_min -17
_diffrn_reflns_number 56051
_diffrn_reflns_point_group_measured_fraction_full 1.000
_diffrn_reflns_point_group_measured_fraction_max 0.997
_diffrn_reflns_theta_full 67.684
_diffrn_reflns_theta_max 76.922
_diffrn_reflns_theta_min 3.591
_diffrn_source 'micro-focus sealed X-ray tube'
_exptl_absorpt_coefficient_mu 4.362
_exptl_absorpt_correction_T_max 0.834
_exptl_absorpt_correction_T_min 0.397
_exptl_absorpt_correction_type gaussian
_exptl_absorpt_process_details
; 
CrysAlisPro 1.171.38.41 (Rigaku Oxford Diffraction, 2015) 
Numerical absorption correction based on gaussian integration over 
a multifaceted crystal model 
Empirical absorption correction using spherical harmonics, 
implemented in SCALE3 ABSPACK scaling algorithm. 
;
_exptl_crystal_colour black
_exptl_crystal_density_diffrn 1.457
_exptl_crystal_description rod
_exptl_crystal_F_000 1248
_exptl_crystal_recrystallization_method 'Re-crystallisation from solvent: acetonitrile'
_exptl_crystal_size_max 0.394
_exptl_crystal_size_mid 0.095
_exptl_crystal_size_min 0.056
_refine_diff_density_max 0.230
_refine_diff_density_min -0.384
_refine_diff_density_rms 0.045
_refine_ls_extinction_method none
_refine_ls_goodness_of_fit_ref 1.081
_refine_ls_hydrogen_treatment constr
_refine_ls_matrix_type full
_refine_ls_number_parameters 370
_refine_ls_number_reflns 5715
_refine_ls_number_restraints 0
_refine_ls_restrained_S_all 1.081
_refine_ls_R_factor_all 0.0272
_refine_ls_R_factor_gt 0.0261
_refine_ls_shift/su_max 0.001
_refine_ls_shift/su_mean 0.000
_refine_ls_structure_factor_coef Fsqd
_refine_ls_weighting_details 'w=1/[\s^2^(Fo^2^)+(0.0439P)^2^+0.6503P] where P=(Fo^2^+2Fc^2^)/3'
_refine_ls_weighting_scheme calc
_refine_ls_wR_factor_gt 0.0724
_refine_ls_wR_factor_ref 0.0734
_reflns_Friedel_coverage 0.000
_reflns_number_gt 5501
_reflns_number_total 5715
_reflns_threshold_expression 'I > 2\s(I)'
_cod_data_source_file c9dt02476j2.cif
_cod_data_source_block mor1125_4
_cod_depositor_comments 'Adding full bibliography for 7700582--7700586.cif.'
_cod_database_code 7700583
_shelx_space_group_comment
; 
The symmetry employed for this shelxl refinement is uniquely defined 
by the following loop, which should always be used as a source of 
symmetry information in preference to the above space-group names. 
They are only intended as comments. 
;
_shelxl_version_number 2014-3

loop_
_space_group_symop_operation_xyz
'x, y, z'
'-x, y+1/2, -z+1/2'
'-x, -y, -z'
'x, -y-1/2, z-1/2'

loop_
_atom_site_label
_atom_site_type_symbol
_atom_site_fract_x
_atom_site_fract_y
_atom_site_fract_z
_atom_site_U_iso_or_equiv
_atom_site_adp_type
_atom_site_occupancy
_atom_site_site_symmetry_order
_atom_site_calc_flag
_atom_site_refinement_flags_posn
_atom_site_refinement_flags_adp
Mn Mn 0.31900(2) 0.37566(2) 0.29450(2) 0.01311(6) Uani 1 1 d . .
O1 O 0.45643(10) 0.32413(3) 0.23574(6) 0.01678(16) Uani 1 1 d . .
C1 C 0.10086(13) 0.46569(4) 0.32491(8) 0.0152(2) Uani 1 1 d . .
C2 C 0.07224(14) 0.51104(5) 0.38551(8) 0.0181(2) Uani 1 1 d . .
H2A H 0.1180 0.5108 0.4492 0.022 Uiso 1 1 calc R U
C3 C -0.01941(14) 0.55470(5) 0.35381(9) 0.0198(2) Uani 1 1 d . .
H3A H -0.0395 0.5839 0.3962 0.024 Uiso 1 1 calc R U
C4 C -0.08583(14) 0.55738(5) 0.25797(9) 0.0190(2) Uani 1 1 d . .
C5 C -0.17294(16) 0.60428(5) 0.22410(10) 0.0246(3) Uani 1 1 d . .
H5 H -0.1908 0.6337 0.2664 0.030 Uiso 1 1 calc R U
C6 C -0.23168(16) 0.60771(5) 0.13113(10) 0.0271(3) Uani 1 1 d . .
H6 H -0.2902 0.6393 0.1090 0.033 Uiso 1 1 calc R U
C7 C -0.20478(16) 0.56420(5) 0.06859(9) 0.0244(2) Uani 1 1 d . .
H7 H -0.2451 0.5666 0.0040 0.029 Uiso 1 1 calc R U
C8 C -0.12047(15) 0.51795(5) 0.09992(9) 0.0202(2) Uani 1 1 d . .
H8 H -0.1031 0.4891 0.0565 0.024 Uiso 1 1 calc R U
C9 C -0.05958(13) 0.51295(5) 0.19585(8) 0.0172(2) Uani 1 1 d . .
C10 C 0.03247(14) 0.46574(5) 0.23072(8) 0.0160(2) Uani 1 1 d . .
C11 C 0.03595(14) 0.41629(5) 0.17561(8) 0.0169(2) Uani 1 1 d . .
H11 H -0.0436 0.4130 0.1233 0.020 Uiso 1 1 calc R U
N1 N 0.13851(13) 0.37604(4) 0.19163(7) 0.0165(2) Uani 1 1 d . .
C12 C 0.09393(15) 0.32415(5) 0.14420(8) 0.0196(2) Uani 1 1 d . .
H12A H 0.1969 0.3075 0.1186 0.023 Uiso 1 1 calc R U
H12B H 0.0123 0.3309 0.0901 0.023 Uiso 1 1 calc R U
C13 C 0.01559(15) 0.28519(5) 0.21509(9) 0.0218(2) Uani 1 1 d . .
H13A H -0.0816 0.3035 0.2441 0.026 Uiso 1 1 calc R U
H13B H -0.0287 0.2530 0.1799 0.026 Uiso 1 1 calc R U
C14 C 0.13885(15) 0.26621(5) 0.29451(9) 0.0203(2) Uani 1 1 d . .
H14A H 0.0822 0.2387 0.3338 0.024 Uiso 1 1 calc R U
H14B H 0.2374 0.2486 0.2658 0.024 Uiso 1 1 calc R U
N2 N 0.19984(12) 0.31136(4) 0.35694(7) 0.01644(19) Uani 1 1 d . .
H2 H 0.0988 0.3263 0.3889 0.020 Uiso 1 1 calc R U
C15 C 0.31921(14) 0.29133(5) 0.43337(8) 0.0188(2) Uani 1 1 d . .
H15A H 0.4105 0.2696 0.4054 0.023 Uiso 1 1 calc R U
H15B H 0.2587 0.2680 0.4784 0.023 Uiso 1 1 calc R U
C16 C 0.39347(15) 0.34035(5) 0.48492(8) 0.0186(2) Uani 1 1 d . .
H16A H 0.3025 0.3615 0.5143 0.022 Uiso 1 1 calc R U
H16B H 0.4756 0.3287 0.5360 0.022 Uiso 1 1 calc R U
N3 N 0.47978(13) 0.37408(4) 0.41350(7) 0.0161(2) Uani 1 1 d . .
H3 H 0.5843 0.3541 0.3958 0.019 Uiso 1 1 calc R U
C17 C 0.53448(15) 0.42716(5) 0.45421(8) 0.0186(2) Uani 1 1 d . .
H17A H 0.6121 0.4209 0.5103 0.022 Uiso 1 1 calc R U
H17B H 0.4341 0.4470 0.4762 0.022 Uiso 1 1 calc R U
C18 C 0.62402(14) 0.46179(5) 0.38162(8) 0.0190(2) Uani 1 1 d . .
H18A H 0.7190 0.4406 0.3565 0.023 Uiso 1 1 calc R U
H18B H 0.6728 0.4941 0.4145 0.023 Uiso 1 1 calc R U
C19 C 0.50908(14) 0.48073(4) 0.29778(8) 0.0172(2) Uani 1 1 d . .
H19A H 0.4070 0.4986 0.3219 0.021 Uiso 1 1 calc R U
H19B H 0.5700 0.5074 0.2590 0.021 Uiso 1 1 calc R U
N4 N 0.45870(12) 0.43353(4) 0.23848(7) 0.01536(18) Uani 1 1 d . .
C20 C 0.53634(14) 0.42797(4) 0.15925(8) 0.0165(2) Uani 1 1 d . .
H20 H 0.5904 0.4592 0.1348 0.020 Uiso 1 1 calc R U
C21 C 0.54742(14) 0.37848(4) 0.10528(8) 0.0163(2) Uani 1 1 d . .
C22 C 0.61450(15) 0.37913(5) 0.01068(8) 0.0170(2) Uani 1 1 d . .
C23 C 0.63364(15) 0.42736(5) -0.04297(8) 0.0198(2) Uani 1 1 d . .
H23 H 0.6049 0.4613 -0.0158 0.024 Uiso 1 1 calc R U
C24 C 0.69343(15) 0.42571(5) -0.13417(9) 0.0234(2) Uani 1 1 d . .
H24 H 0.7077 0.4586 -0.1682 0.028 Uiso 1 1 calc R U
C25 C 0.73343(17) 0.37604(6) -0.17733(9) 0.0258(3) Uani 1 1 d . .
H25 H 0.7710 0.3752 -0.2408 0.031 Uiso 1 1 calc R U
C26 C 0.71765(15) 0.32883(5) -0.12680(9) 0.0235(2) Uani 1 1 d . .
H26 H 0.7460 0.2952 -0.1554 0.028 Uiso 1 1 calc R U
C27 C 0.65965(14) 0.32933(5) -0.03241(8) 0.0188(2) Uani 1 1 d . .
C28 C 0.64549(14) 0.28024(5) 0.02036(8) 0.0194(2) Uani 1 1 d . .
H28 H 0.6827 0.2472 -0.0067 0.023 Uiso 1 1 calc R U
C29 C 0.57981(14) 0.27949(5) 0.10880(8) 0.0186(2) Uani 1 1 d . .
H29 H 0.5715 0.2461 0.1422 0.022 Uiso 1 1 calc R U
C30 C 0.52335(14) 0.32852(5) 0.15171(8) 0.0158(2) Uani 1 1 d . .
O2 O 0.18857(10) 0.42496(3) 0.36251(5) 0.01617(16) Uani 1 1 d . .
N5 N 0.88154(13) 0.33149(4) 0.52440(7) 0.0202(2) Uani 1 1 d . .
O3 O 0.84471(12) 0.33418(4) 0.43565(6) 0.02673(19) Uani 1 1 d . .
O4 O 1.02888(11) 0.31897(4) 0.55165(7) 0.02711(19) Uani 1 1 d . .
O5 O 0.77166(11) 0.34105(4) 0.58336(7) 0.02669(19) Uani 1 1 d . .

loop_
_atom_site_aniso_label
_atom_site_aniso_U_11
_atom_site_aniso_U_22
_atom_site_aniso_U_33
_atom_site_aniso_U_23
_atom_site_aniso_U_13
_atom_site_aniso_U_12
Mn 0.01277(10) 0.01334(10) 0.01338(10) -0.00068(6) 0.00244(7) -0.00079(6)
O1 0.0176(4) 0.0164(4) 0.0166(4) 0.0006(3) 0.0038(3) 0.0002(3)
C1 0.0114(5) 0.0168(5) 0.0177(5) 0.0005(4) 0.0035(4) -0.0025(4)
C2 0.0154(5) 0.0209(5) 0.0181(5) -0.0032(4) 0.0024(4) -0.0029(4)
C3 0.0168(5) 0.0178(5) 0.0250(6) -0.0051(4) 0.0034(4) -0.0022(4)
C4 0.0143(5) 0.0174(5) 0.0256(6) 0.0004(4) 0.0029(4) -0.0020(4)
C5 0.0210(6) 0.0175(6) 0.0353(7) -0.0011(5) 0.0007(5) 0.0003(4)
C6 0.0221(6) 0.0209(6) 0.0381(7) 0.0057(5) -0.0020(5) 0.0020(5)
C7 0.0206(6) 0.0269(6) 0.0255(6) 0.0063(5) -0.0010(5) -0.0009(5)
C8 0.0163(5) 0.0228(6) 0.0216(5) 0.0019(4) 0.0027(4) -0.0006(4)
C9 0.0126(5) 0.0181(5) 0.0209(5) 0.0019(4) 0.0031(4) -0.0023(4)
C10 0.0135(5) 0.0176(5) 0.0171(5) -0.0002(4) 0.0033(4) -0.0017(4)
C11 0.0150(5) 0.0203(5) 0.0154(5) 0.0005(4) 0.0011(4) -0.0017(4)
N1 0.0171(5) 0.0177(5) 0.0148(4) -0.0017(3) 0.0029(4) -0.0022(3)
C12 0.0205(6) 0.0189(5) 0.0192(5) -0.0049(4) -0.0009(4) -0.0017(4)
C13 0.0209(6) 0.0194(5) 0.0250(6) -0.0030(4) -0.0003(5) -0.0049(4)
C14 0.0213(6) 0.0151(5) 0.0245(6) -0.0004(4) 0.0015(4) -0.0038(4)
N2 0.0161(4) 0.0158(4) 0.0175(4) 0.0007(3) 0.0019(3) -0.0011(3)
C15 0.0183(5) 0.0188(5) 0.0194(5) 0.0033(4) 0.0016(4) 0.0004(4)
C16 0.0182(5) 0.0214(5) 0.0162(5) 0.0030(4) 0.0020(4) -0.0006(4)
N3 0.0153(5) 0.0169(5) 0.0162(5) 0.0003(3) 0.0021(4) -0.0010(3)
C17 0.0191(5) 0.0196(5) 0.0170(5) -0.0029(4) -0.0001(4) -0.0021(4)
C18 0.0170(5) 0.0190(5) 0.0211(5) -0.0037(4) 0.0017(4) -0.0040(4)
C19 0.0179(5) 0.0152(5) 0.0187(5) -0.0027(4) 0.0034(4) -0.0030(4)
N4 0.0156(4) 0.0142(4) 0.0164(4) -0.0013(3) 0.0014(3) -0.0004(3)
C20 0.0159(5) 0.0165(5) 0.0171(5) 0.0015(4) 0.0025(4) -0.0016(4)
C21 0.0136(5) 0.0183(5) 0.0170(5) -0.0017(4) 0.0018(4) 0.0001(4)
C22 0.0131(5) 0.0214(6) 0.0165(5) -0.0013(4) 0.0015(4) -0.0011(4)
C23 0.0176(5) 0.0229(6) 0.0191(5) 0.0005(4) 0.0027(4) -0.0022(4)
C24 0.0194(6) 0.0311(6) 0.0198(6) 0.0035(5) 0.0033(4) -0.0045(5)
C25 0.0211(6) 0.0394(8) 0.0173(6) -0.0022(5) 0.0063(5) -0.0047(5)
C26 0.0193(6) 0.0307(6) 0.0209(6) -0.0070(5) 0.0053(4) -0.0003(5)
C27 0.0137(5) 0.0244(6) 0.0186(5) -0.0038(4) 0.0018(4) -0.0006(4)
C28 0.0165(5) 0.0204(5) 0.0214(5) -0.0057(4) 0.0008(4) 0.0021(4)
C29 0.0176(5) 0.0172(5) 0.0209(5) -0.0010(4) 0.0002(4) 0.0010(4)
C30 0.0127(5) 0.0185(5) 0.0162(5) -0.0018(4) 0.0010(4) -0.0006(4)
O2 0.0155(4) 0.0184(4) 0.0147(4) -0.0003(3) 0.0022(3) 0.0000(3)
N5 0.0182(5) 0.0168(4) 0.0258(5) -0.0019(4) 0.0049(4) -0.0032(4)
O3 0.0243(4) 0.0336(5) 0.0226(4) 0.0028(4) 0.0049(3) 0.0010(4)
O4 0.0179(4) 0.0306(5) 0.0329(5) 0.0001(4) 0.0025(3) 0.0026(3)
O5 0.0202(4) 0.0338(5) 0.0267(4) -0.0073(4) 0.0076(3) -0.0013(4)

loop_
_atom_type_symbol
_atom_type_description
_atom_type_scat_dispersion_real
_atom_type_scat_dispersion_imag
_atom_type_scat_source
C C 0.0181 0.0091 'International Tables Vol C Tables 4.2.6.8 and 6.1.1.4'
H H 0.0000 0.0000 'International Tables Vol C Tables 4.2.6.8 and 6.1.1.4'
N N 0.0311 0.0180 'International Tables Vol C Tables 4.2.6.8 and 6.1.1.4'
O O 0.0492 0.0322 'International Tables Vol C Tables 4.2.6.8 and 6.1.1.4'
Mn Mn -0.5299 2.8052 'International Tables Vol C Tables 4.2.6.8 and 6.1.1.4'

loop_
_geom_angle_atom_site_label_1
_geom_angle_atom_site_label_2
_geom_angle_atom_site_label_3
_geom_angle
O2 Mn O1 175.44(3)
O2 Mn N4 93.54(4)
O1 Mn N4 88.36(4)
O2 Mn N1 88.51(4)
O1 Mn N1 95.42(4)
N4 Mn N1 95.91(4)
O2 Mn N2 90.68(4)
O1 Mn N2 87.07(4)
N4 Mn N2 173.45(4)
N1 Mn N2 89.20(4)
O2 Mn N3 86.16(4)
O1 Mn N3 89.70(4)
N4 Mn N3 90.01(4)
N1 Mn N3 172.28(4)
N2 Mn N3 85.28(4)
C30 O1 Mn 126.62(7)
O2 C1 C10 123.58(10)
O2 C1 C2 116.76(10)
C10 C1 C2 119.65(10)
C3 C2 C1 121.21(11)
C3 C2 H2A 119.4
C1 C2 H2A 119.4
C2 C3 C4 121.06(11)
C2 C3 H3A 119.5
C4 C3 H3A 119.5
C5 C4 C9 120.20(11)
C5 C4 C3 120.66(11)
C9 C4 C3 119.12(10)
C6 C5 C4 120.77(12)
C6 C5 H5 119.6
C4 C5 H5 119.6
C5 C6 C7 119.56(12)
C5 C6 H6 120.2
C7 C6 H6 120.2
C8 C7 C6 120.79(12)
C8 C7 H7 119.6
C6 C7 H7 119.6
C7 C8 C9 121.00(11)
C7 C8 H8 119.5
C9 C8 H8 119.5
C8 C9 C4 117.66(11)
C8 C9 C10 122.60(11)
C4 C9 C10 119.69(10)
C1 C10 C11 119.17(10)
C1 C10 C9 119.19(10)
C11 C10 C9 121.11(10)
N1 C11 C10 125.31(10)
N1 C11 H11 117.3
C10 C11 H11 117.3
C11 N1 C12 116.60(10)
C11 N1 Mn 123.76(8)
C12 N1 Mn 118.32(7)
N1 C12 C13 110.16(9)
N1 C12 H12A 109.6
C13 C12 H12A 109.6
N1 C12 H12B 109.6
C13 C12 H12B 109.6
H12A C12 H12B 108.1
C14 C13 C12 113.87(10)
C14 C13 H13A 108.8
C12 C13 H13A 108.8
C14 C13 H13B 108.8
C12 C13 H13B 108.8
H13A C13 H13B 107.7
N2 C14 C13 112.66(9)
N2 C14 H14A 109.1
C13 C14 H14A 109.1
N2 C14 H14B 109.1
C13 C14 H14B 109.1
H14A C14 H14B 107.8
C14 N2 C15 111.10(9)
C14 N2 Mn 117.95(7)
C15 N2 Mn 106.00(7)
C14 N2 H2 107.1
C15 N2 H2 107.1
Mn N2 H2 107.1
N2 C15 C16 107.67(9)
N2 C15 H15A 110.2
C16 C15 H15A 110.2
N2 C15 H15B 110.2
C16 C15 H15B 110.2
H15A C15 H15B 108.5
N3 C16 C15 107.61(9)
N3 C16 H16A 110.2
C15 C16 H16A 110.2
N3 C16 H16B 110.2
C15 C16 H16B 110.2
H16A C16 H16B 108.5
C17 N3 C16 111.51(9)
C17 N3 Mn 117.18(7)
C16 N3 Mn 105.83(7)
C17 N3 H3 107.3
C16 N3 H3 107.3
Mn N3 H3 107.3
N3 C17 C18 111.80(9)
N3 C17 H17A 109.3
C18 C17 H17A 109.3
N3 C17 H17B 109.3
C18 C17 H17B 109.3
H17A C17 H17B 107.9
C17 C18 C19 114.06(9)
C17 C18 H18A 108.7
C19 C18 H18A 108.7
C17 C18 H18B 108.7
C19 C18 H18B 108.7
H18A C18 H18B 107.6
N4 C19 C18 109.41(9)
N4 C19 H19A 109.8
C18 C19 H19A 109.8
N4 C19 H19B 109.8
C18 C19 H19B 109.8
H19A C19 H19B 108.2
C20 N4 C19 116.12(9)
C20 N4 Mn 123.56(8)
C19 N4 Mn 118.97(7)
N4 C20 C21 125.49(10)
N4 C20 H20 117.3
C21 C20 H20 117.3
C30 C21 C20 118.95(10)
C30 C21 C22 119.63(10)
C20 C21 C22 120.32(10)
C23 C22 C27 117.64(11)
C23 C22 C21 123.13(10)
C27 C22 C21 119.21(10)
C24 C23 C22 120.98(11)
C24 C23 H23 119.5
C22 C23 H23 119.5
C23 C24 C25 121.00(12)
C23 C24 H24 119.5
C25 C24 H24 119.5
C26 C25 C24 119.25(12)
C26 C25 H25 120.4
C24 C25 H25 120.4
C25 C26 C27 121.01(12)
C25 C26 H26 119.5
C27 C26 H26 119.5
C26 C27 C22 120.08(11)
C26 C27 C28 120.86(11)
C22 C27 C28 119.07(10)
C29 C28 C27 121.67(11)
C29 C28 H28 119.2
C27 C28 H28 119.2
C28 C29 C30 120.55(11)
C28 C29 H29 119.7
C30 C29 H29 119.7
O1 C30 C21 123.56(10)
O1 C30 C29 116.83(10)
C21 C30 C29 119.55(10)
C1 O2 Mn 125.39(7)
O5 N5 O4 120.57(11)
O5 N5 O3 120.22(10)
O4 N5 O3 119.21(10)

loop_
_geom_bond_atom_site_label_1
_geom_bond_atom_site_label_2
_geom_bond_distance
Mn O2 1.8762(8)
Mn O1 1.8803(8)
Mn N4 1.9825(10)
Mn N1 1.9876(11)
Mn N2 2.0548(10)
Mn N3 2.0573(10)
O1 C30 1.3150(14)
C1 O2 1.3166(14)
C1 C10 1.4075(15)
C1 C2 1.4266(15)
C2 C3 1.3605(17)
C2 H2A 0.9500
C3 C4 1.4251(17)
C3 H3A 0.9500
C4 C5 1.4162(17)
C4 C9 1.4186(16)
C5 C6 1.3695(19)
C5 H5 0.9500
C6 C7 1.4059(19)
C6 H6 0.9500
C7 C8 1.3816(17)
C7 H7 0.9500
C8 C9 1.4164(16)
C8 H8 0.9500
C9 C10 1.4455(16)
C10 C11 1.4428(15)
C11 N1 1.2935(15)
C11 H11 0.9500
N1 C12 1.4765(14)
C12 C13 1.5294(16)
C12 H12A 0.9900
C12 H12B 0.9900
C13 C14 1.5234(17)
C13 H13A 0.9900
C13 H13B 0.9900
C14 N2 1.4834(14)
C14 H14A 0.9900
C14 H14B 0.9900
N2 C15 1.4836(14)
N2 H2 1.0000
C15 C16 1.5130(16)
C15 H15A 0.9900
C15 H15B 0.9900
C16 N3 1.4869(14)
C16 H16A 0.9900
C16 H16B 0.9900
N3 C17 1.4832(14)
N3 H3 1.0000
C17 C18 1.5231(16)
C17 H17A 0.9900
C17 H17B 0.9900
C18 C19 1.5296(16)
C18 H18A 0.9900
C18 H18B 0.9900
C19 N4 1.4746(14)
C19 H19A 0.9900
C19 H19B 0.9900
N4 C20 1.2973(15)
C20 C21 1.4387(15)
C20 H20 0.9500
C21 C30 1.4080(15)
C21 C22 1.4480(16)
C22 C23 1.4169(16)
C22 C27 1.4184(16)
C23 C24 1.3815(16)
C23 H23 0.9500
C24 C25 1.4057(19)
C24 H24 0.9500
C25 C26 1.3695(19)
C25 H25 0.9500
C26 C27 1.4180(16)
C26 H26 0.9500
C27 C28 1.4237(17)
C28 C29 1.3634(17)
C28 H28 0.9500
C29 C30 1.4279(15)
C29 H29 0.9500
N5 O5 1.2443(13)
N5 O4 1.2485(14)
N5 O3 1.2689(14)

loop_
_geom_hbond_atom_site_label_D
_geom_hbond_atom_site_label_H
_geom_hbond_atom_site_label_A
_geom_hbond_distance_DH
_geom_hbond_distance_HA
_geom_hbond_distance_DA
_geom_hbond_angle_DHA
_geom_hbond_site_symmetry_A
N2 H2 O3 1.00 2.14 3.1044(13) 160.5 1_455
N3 H3 O3 1.00 2.17 3.0480(14) 146.3 .

loop_
_geom_torsion_atom_site_label_1
_geom_torsion_atom_site_label_2
_geom_torsion_atom_site_label_3
_geom_torsion_atom_site_label_4
_geom_torsion
N4 Mn O1 C30 -36.29(9)
N1 Mn O1 C30 59.49(9)
N2 Mn O1 C30 148.40(9)
N3 Mn O1 C30 -126.31(9)
O2 C1 C2 C3 -178.86(10)
C10 C1 C2 C3 -0.39(16)
C1 C2 C3 C4 -1.90(17)
C2 C3 C4 C5 -176.45(11)
C2 C3 C4 C9 1.83(17)
C9 C4 C5 C6 -0.56(18)
C3 C4 C5 C6 177.69(12)
C4 C5 C6 C7 -0.15(19)
C5 C6 C7 C8 0.28(19)
C6 C7 C8 C9 0.31(18)
C7 C8 C9 C4 -1.00(17)
C7 C8 C9 C10 -178.57(11)
C5 C4 C9 C8 1.12(16)
C3 C4 C9 C8 -177.17(10)
C5 C4 C9 C10 178.77(10)
C3 C4 C9 C10 0.48(16)
O2 C1 C10 C11 9.25(16)
C2 C1 C10 C11 -169.11(10)
O2 C1 C10 C9 -178.98(10)
C2 C1 C10 C9 2.66(16)
C8 C9 C10 C1 174.84(10)
C4 C9 C10 C1 -2.69(16)
C8 C9 C10 C11 -13.56(16)
C4 C9 C10 C11 168.91(10)
C1 C10 C11 N1 -22.14(17)
C9 C10 C11 N1 166.26(11)
C10 C11 N1 C12 164.56(10)
C10 C11 N1 Mn -2.10(16)
C11 N1 C12 C13 -101.85(12)
Mn N1 C12 C13 65.56(11)
N1 C12 C13 C14 -66.82(13)
C12 C13 C14 N2 63.86(13)
C13 C14 N2 C15 179.92(9)
C13 C14 N2 Mn -57.45(12)
C14 N2 C15 C16 172.32(9)
Mn N2 C15 C16 43.03(10)
N2 C15 C16 N3 -58.87(11)
C15 C16 N3 C17 171.49(9)
C15 C16 N3 Mn 43.02(10)
C16 N3 C17 C18 179.64(9)
Mn N3 C17 C18 -58.22(11)
N3 C17 C18 C19 66.80(12)
C17 C18 C19 N4 -68.08(12)
C18 C19 N4 C20 -103.27(11)
C18 C19 N4 Mn 63.95(11)
C19 N4 C20 C21 160.19(11)
Mn N4 C20 C21 -6.38(16)
N4 C20 C21 C30 -21.67(17)
N4 C20 C21 C22 170.35(11)
C30 C21 C22 C23 176.39(11)
C20 C21 C22 C23 -15.72(17)
C30 C21 C22 C27 -1.89(17)
C20 C21 C22 C27 166.01(10)
C27 C22 C23 C24 0.31(17)
C21 C22 C23 C24 -177.99(11)
C22 C23 C24 C25 1.46(18)
C23 C24 C25 C26 -2.03(19)
C24 C25 C26 C27 0.8(2)
C25 C26 C27 C22 0.94(18)
C25 C26 C27 C28 -179.18(12)
C23 C22 C27 C26 -1.49(17)
C21 C22 C27 C26 176.88(11)
C23 C22 C27 C28 178.62(10)
C21 C22 C27 C28 -3.00(16)
C26 C27 C28 C29 -175.74(11)
C22 C27 C28 C29 4.15(17)
C27 C28 C29 C30 -0.27(17)
Mn O1 C30 C21 20.74(15)
Mn O1 C30 C29 -161.91(8)
C20 C21 C30 O1 14.96(17)
C22 C21 C30 O1 -176.97(10)
C20 C21 C30 C29 -162.31(10)
C22 C21 C30 C29 5.75(16)
C28 C29 C30 O1 177.80(10)
C28 C29 C30 C21 -4.75(17)
C10 C1 O2 Mn 28.11(14)
C2 C1 O2 Mn -153.49(8)
N4 Mn O2 C1 56.46(8)
N1 Mn O2 C1 -39.37(9)
N2 Mn O2 C1 -128.55(8)
N3 Mn O2 C1 146.23(9)
